data_4345603
loop_
_publ_author_name
'Yoshimura, Takashi'
'Nakaguchi, Masayuki'
'Morimoto, Keisuke'

_publ_section_title
;
 Synthesis, Structures, and Proton Self-Exchange Reaction of
 \m3-Oxido/Hydroxido Bridged Trinuclear Uranyl(VI) Complexes with
 Tridentate Schiff-Base Ligands.
;
_journal_issue 7
_journal_name_full 'Inorganic chemistry'
_journal_page_first 4057
_journal_page_last 4064
_journal_paper_doi 10.1021/acs.inorgchem.6b03175
_journal_volume 56
_journal_year 2017
_chemical_formula_moiety 'C174 H224 N10 O36 U6'
_chemical_formula_sum 'C174 H224 N10 O36 U6'
_chemical_formula_weight 4459.90
_space_group_crystal_system monoclinic
_space_group_IT_number 14
_space_group_name_Hall '-P 2yn'
_space_group_name_H-M_alt 'P 1 21/n 1'
_symmetry_space_group_name_Hall '-P 2yn'
_symmetry_space_group_name_H-M 'P 1 21/n 1'
_atom_sites_solution_hydrogens geom
_atom_sites_solution_primary direct
_atom_sites_solution_secondary difmap
_cell_angle_alpha 90.0000
_cell_angle_beta 102.083(7)
_cell_angle_gamma 90.0000
_cell_formula_units_Z 4
_cell_length_a 29.568(2)
_cell_length_b 20.410(2)
_cell_length_c 32.677(2)
_cell_measurement_reflns_used 13992
_cell_measurement_temperature 170
_cell_measurement_theta_max 27.57
_cell_measurement_theta_min 3.01
_cell_volume 19283(3)
_computing_cell_refinement 'RAPID AUTO'
_computing_data_collection 'RAPID AUTO (Rigaku, ????)'
_computing_data_reduction 'RAPID AUTO'
_computing_molecular_graphics 'CrystalStructure 4.1'
_computing_publication_material 'CrystalStructure 4.1 (Rigaku, 2014)'
_computing_structure_refinement 'SHELXL2013 (Sheldrick, 2008)'
_computing_structure_solution 'DIRDIF99-PATTY (Gould, et al., 1999)'
_diffrn_ambient_temperature 170
_diffrn_detector_area_resol_mean 10.000
_diffrn_measured_fraction_theta_full 0.998
_diffrn_measured_fraction_theta_max 0.998
_diffrn_measurement_device_type 'Rigaku R-AXIS RAPID 191R'
_diffrn_measurement_method \w
_diffrn_radiation_type 'Mo K\a'
_diffrn_radiation_wavelength 0.71075
_diffrn_reflns_av_R_equivalents 0.2155
_diffrn_reflns_Laue_measured_fraction_full 0.998
_diffrn_reflns_Laue_measured_fraction_max 0.998
_diffrn_reflns_limit_h_max 38
_diffrn_reflns_limit_h_min -37
_diffrn_reflns_limit_k_max 26
_diffrn_reflns_limit_k_min -26
_diffrn_reflns_limit_l_max 42
_diffrn_reflns_limit_l_min -40
_diffrn_reflns_number 190294
_diffrn_reflns_point_group_measured_fraction_full 0.998
_diffrn_reflns_point_group_measured_fraction_max 0.998
_diffrn_reflns_theta_full 25.242
_diffrn_reflns_theta_max 27.486
_diffrn_reflns_theta_min 3.010
_diffrn_standards_number 0
_exptl_absorpt_coefficient_mu 5.090
_exptl_absorpt_correction_T_max 0.601
_exptl_absorpt_correction_T_min 0.120
_exptl_absorpt_correction_type multi-scan
_exptl_absorpt_process_details 'ABSCOR (Rigaku, 1995)'
_exptl_crystal_colour red
_exptl_crystal_density_diffrn 1.536
_exptl_crystal_density_method 'not measured'
_exptl_crystal_description platelet
_exptl_crystal_F_000 8712.00
_exptl_crystal_size_max 0.570
_exptl_crystal_size_mid 0.260
_exptl_crystal_size_min 0.100
_refine_diff_density_max 2.77
_refine_diff_density_min -1.61
_refine_ls_extinction_method none
_refine_ls_goodness_of_fit_ref 1.142
_refine_ls_hydrogen_treatment constr
_refine_ls_number_parameters 1808
_refine_ls_number_reflns 44172
_refine_ls_number_restraints 44
_refine_ls_R_factor_all 0.2069
_refine_ls_R_factor_gt 0.1199
_refine_ls_shift/su_max 0.002
_refine_ls_structure_factor_coef Fsqd
_refine_ls_weighting_details 'w = 1/[\s^2^(Fo^2^)+(0.0515P)^2^+165.9904P] where P=(Fo^2^+2Fc^2^)/3'
_refine_ls_weighting_scheme calc
_refine_ls_wR_factor_gt 0.1876
_refine_ls_wR_factor_ref 0.2168
_reflns_number_gt 25275
_reflns_number_total 44172
_reflns_threshold_expression F^2^>2.0\s(F^2^)
_cod_data_source_file ic6b03175_si_002.cif
_cod_data_source_block (Et3NH)2[2]
_cod_original_cell_volume 19282.6(26)
_cod_database_code 4345603

loop_
_symmetry_equiv_pos_site_id
_space_group_symop_operation_xyz
1 +X,+Y,+Z
2 1/2-X,1/2+Y,1/2-Z
3 -X,-Y,-Z
4 1/2+X,1/2-Y,1/2+Z

loop_
_atom_site_label
_atom_site_type_symbol
_atom_site_fract_x
_atom_site_fract_y
_atom_site_fract_z
_atom_site_U_iso_or_equiv
_atom_site_adp_type
_atom_site_occupancy
_atom_site_site_symmetry_multiplicity
_atom_site_calc_flag
_atom_site_refinement_flags
U1 U 0.26510(2) 0.17333(3) 0.74139(2) 0.03370(16) Uani 1 4 d .
U2 U 0.36861(2) 0.27143(3) 0.80499(2) 0.03395(16) Uani 1 4 d .
U3 U 0.26747(2) 0.22438(3) 0.85442(2) 0.03408(16) Uani 1 4 d .
U4 U 0.73651(2) 0.35370(3) 0.74755(2) 0.03483(16) Uani 1 4 d .
U5 U 0.63026(2) 0.26056(3) 0.68647(2) 0.03234(15) Uani 1 4 d .
U6 U 0.73131(2) 0.30019(3) 0.63539(2) 0.03876(17) Uani 1 4 d .
O1 O 0.3038(3) 0.2124(5) 0.8032(3) 0.038(3) Uani 1 4 d .
O2 O 0.2353(4) 0.2481(6) 0.7275(3) 0.044(3) Uani 1 4 d .
O3 O 0.2898(4) 0.0960(5) 0.7525(3) 0.040(3) Uani 1 4 d .
O4 O 0.2213(4) 0.1618(6) 0.7988(3) 0.046(3) Uani 1 4 d .
O5 O 0.2465(3) 0.1472(6) 0.6716(3) 0.042(3) Uani 1 4 d .
O6 O 0.3341(3) 0.3428(5) 0.7899(3) 0.037(3) Uani 1 4 d .
O7 O 0.4027(4) 0.2031(6) 0.8196(3) 0.051(3) Uani 1 4 d .
O8 O 0.3392(3) 0.2194(6) 0.7362(3) 0.041(3) Uani 1 4 d .
O9 O 0.4281(3) 0.3407(5) 0.8317(3) 0.038(3) Uani 1 4 d .
O10 O 0.2477(4) 0.3027(6) 0.8331(3) 0.045(3) Uani 1 4 d .
O11 O 0.2866(3) 0.1495(5) 0.8783(3) 0.043(3) Uani 1 4 d .
O12 O 0.3468(3) 0.2677(5) 0.8721(3) 0.037(3) Uani 1 4 d .
O13 O 0.2073(3) 0.2288(5) 0.8869(3) 0.038(3) Uani 1 4 d .
O14 O 0.6937(3) 0.3208(5) 0.6848(3) 0.034(2) Uani 1 4 d .
O15 O 0.7615(4) 0.2761(5) 0.7586(3) 0.041(3) Uani 1 4 d .
O16 O 0.7160(4) 0.4320(7) 0.7394(3) 0.062(4) Uani 1 4 d .
O17 O 0.7777(4) 0.3648(5) 0.6903(3) 0.040(3) Uani 1 4 d .
O18 O 0.7565(4) 0.3740(6) 0.8177(3) 0.051(3) Uani 1 4 d .
O19 O 0.6652(3) 0.1922(5) 0.7042(3) 0.038(3) Uani 1 4 d .
O20 O 0.5927(4) 0.3275(5) 0.6690(3) 0.040(3) Uani 1 4 d .
O21 O 0.6613(4) 0.3150(5) 0.7540(3) 0.042(3) Uani 1 4 d .
O22 O 0.5729(3) 0.1888(5) 0.6635(3) 0.034(3) Uani 1 4 d .
O23 O 0.7512(3) 0.2256(5) 0.6610(3) 0.036(3) Uani 1 4 d .
O24 O 0.7138(4) 0.3728(6) 0.6076(4) 0.054(3) Uani 1 4 d .
O25 O 0.6505(4) 0.2580(6) 0.6195(3) 0.046(3) Uani 1 4 d .
O26 O 0.7923(3) 0.2900(6) 0.6034(3) 0.042(3) Uani 1 4 d .
O27 O 0.3890(5) -0.1367(8) 0.8536(5) 0.094(5) Uiso 1 4 d .
O28 O 0.2208(15) 0.057(2) 0.9593(13) 0.32(2) Uiso 1 4 d .
O29 O 0.651(2) 0.069(3) 0.9802(18) 0.42(3) Uiso 1 4 d .
O30 O 0.4476(18) 0.302(2) 0.5741(15) 0.36(2) Uiso 1 4 d .
O31 O 0.6069(7) 0.6635(9) 0.6577(6) 0.128(7) Uiso 1 4 d .
O32 O 0.5555(7) 0.1445(9) 0.8479(5) 0.121(6) Uiso 1 4 d .
O33 O 0.5403(19) 0.437(2) 0.7003(16) 0.42(3) Uiso 1 4 d .
O34 O 0.476(2) 0.584(3) 0.5578(19) 0.23(3) Uiso 0.5 4 d .
O35 O 0.454(3) 0.532(4) 0.587(2) 0.31(4) Uiso 0.5 4 d .
O36 O 0.706(2) 0.075(3) 0.958(2) 0.24(3) Uiso 0.5 4 d .
O37 O 0.690(3) 0.114(4) 0.994(3) 0.29(4) Uiso 0.5 4 d .
O38 O 0.812(3) 0.080(5) 0.983(3) 0.76(7) Uiso 1 4 d .
N1 N 0.1880(4) 0.1128(6) 0.7240(4) 0.034(3) Uani 1 4 d .
N2 N 0.4144(4) 0.2979(7) 0.7505(4) 0.044(4) Uani 1 4 d .
N3 N 0.2930(5) 0.2743(6) 0.9260(3) 0.038(3) Uani 1 4 d .
N4 N 0.8173(4) 0.4069(7) 0.7660(4) 0.042(4) Uani 1 4 d .
N5 N 0.5846(4) 0.2425(7) 0.7426(4) 0.039(3) Uani 1 4 d .
N6 N 0.7065(4) 0.2379(7) 0.5673(4) 0.039(3) Uani 1 4 d .
N7 N 0.2485(5) 0.4363(8) 0.8184(5) 0.057(4) Uani 1 4 d .
N8 N 0.3469(8) 0.0410(10) 0.8775(6) 0.098(7) Uani 1 4 d .
N9 N 0.7476(6) 0.0955(11) 0.6929(7) 0.097(7) Uani 1 4 d .
N10 N 0.6065(17) 0.495(2) 0.6180(17) 0.49(4) Uiso 1 4 d .
C1 C 0.1972(5) 0.1063(8) 0.7987(4) 0.035(4) Uani 1 4 d .
C2 C 0.1898(6) 0.0777(9) 0.8344(5) 0.049(5) Uani 1 4 d .
C3 C 0.1649(6) 0.0193(9) 0.8310(5) 0.049(5) Uani 1 4 d .
C4 C 0.1468(7) -0.0111(9) 0.7927(5) 0.056(5) Uani 1 4 d .
C5 C 0.1529(5) 0.0214(8) 0.7575(5) 0.040(4) Uani 1 4 d .
C6 C 0.1776(5) 0.0788(9) 0.7588(5) 0.044(4) Uani 1 4 d .
C7 C 0.1593(7) 0.1100(8) 0.6891(5) 0.048(5) Uani 1 4 d .
C8 C 0.1654(6) 0.1425(8) 0.6502(4) 0.036(4) Uani 1 4 d .
C9 C 0.1238(6) 0.1525(8) 0.6199(5) 0.041(4) Uani 1 4 d .
C10 C 0.1256(6) 0.1837(8) 0.5831(5) 0.045(4) Uiso 1 4 d .
C11 C 0.1692(7) 0.1988(10) 0.5753(5) 0.060(5) Uani 1 4 d .
C12 C 0.2109(6) 0.1899(9) 0.6046(5) 0.049(5) Uani 1 4 d .
C13 C 0.2098(7) 0.1603(8) 0.6437(5) 0.050(5) Uani 1 4 d .
C14 C 0.0828(7) 0.2009(11) 0.5493(6) 0.064(6) Uani 1 4 d .
C15 C 0.0384(6) 0.1937(10) 0.5652(6) 0.069(6) Uani 1 4 d .
C16 C 0.0804(8) 0.1588(13) 0.5117(6) 0.102(9) Uani 1 4 d .
C17 C 0.0845(8) 0.2708(11) 0.5378(7) 0.085(7) Uani 1 4 d .
C18 C 0.2575(7) 0.2092(12) 0.5936(6) 0.069(6) Uani 1 4 d .
C19 C 0.2515(8) 0.2441(14) 0.5510(6) 0.113(10) Uani 1 4 d .
C20 C 0.2851(7) 0.1491(12) 0.5917(6) 0.085(8) Uani 1 4 d .
C21 C 0.2812(7) 0.2575(11) 0.6251(6) 0.075(7) Uani 1 4 d .
C22 C 0.3722(5) 0.2060(7) 0.7150(4) 0.031(3) Uiso 1 4 d .
C23 C 0.3694(6) 0.1546(8) 0.6884(5) 0.042(4) Uani 1 4 d .
C24 C 0.4048(7) 0.1388(10) 0.6671(6) 0.061(6) Uani 1 4 d .
C25 C 0.4427(7) 0.1779(11) 0.6720(6) 0.070(7) Uani 1 4 d .
C26 C 0.4470(6) 0.2314(11) 0.6988(6) 0.065(6) Uani 1 4 d .
C27 C 0.4117(5) 0.2443(9) 0.7209(5) 0.041(4) Uani 1 4 d .
C28 C 0.4372(5) 0.3494(10) 0.7476(5) 0.047(5) Uani 1 4 d .
C29 C 0.4446(6) 0.4042(10) 0.7759(5) 0.053(5) Uani 1 4 d .
C30 C 0.4605(6) 0.4639(10) 0.7624(5) 0.049(5) Uani 1 4 d .
C31 C 0.4705(6) 0.5157(9) 0.7879(5) 0.048(5) Uani 1 4 d .
C32 C 0.4682(5) 0.5066(9) 0.8299(5) 0.046(4) Uani 1 4 d .
C33 C 0.4535(5) 0.4494(8) 0.8457(4) 0.032(4) Uani 1 4 d .
C34 C 0.4413(5) 0.3962(8) 0.8185(4) 0.033(4) Uani 1 4 d .
C35 C 0.4865(6) 0.5806(9) 0.7730(5) 0.051(5) Uani 1 4 d .
C36 C 0.4792(8) 0.5838(12) 0.7256(6) 0.095(9) Uani 1 4 d .
C37 C 0.5388(7) 0.5877(11) 0.7898(6) 0.082(7) Uani 1 4 d .
C38 C 0.4630(8) 0.6381(11) 0.7868(7) 0.087(8) Uani 1 4 d .
C39 C 0.4525(6) 0.4432(8) 0.8920(5) 0.042(4) Uani 1 4 d .
C40 C 0.4686(7) 0.5070(9) 0.9166(6) 0.063(6) Uani 1 4 d .
C41 C 0.4036(5) 0.4288(8) 0.8978(5) 0.041(4) Uani 1 4 d .
C42 C 0.4864(6) 0.3885(8) 0.9124(5) 0.047(4) Uani 1 4 d .
C43 C 0.3687(5) 0.2627(7) 0.9132(4) 0.024(3) Uani 1 4 d .
C44 C 0.4148(5) 0.2500(8) 0.9243(5) 0.045(4) Uani 1 4 d .
C45 C 0.4355(6) 0.2446(10) 0.9673(5) 0.060(6) Uani 1 4 d .
C46 C 0.4089(6) 0.2495(9) 0.9965(5) 0.053(5) Uani 1 4 d .
C47 C 0.3608(6) 0.2581(9) 0.9848(5) 0.050(5) Uani 1 4 d .
C48 C 0.3407(5) 0.2664(7) 0.9424(4) 0.031(4) Uani 1 4 d .
C49 C 0.2678(6) 0.3116(7) 0.9439(5) 0.040(4) Uani 1 4 d .
C50 C 0.2195(5) 0.3226(8) 0.9311(4) 0.029(3) Uani 1 4 d .
C51 C 0.2012(5) 0.3785(8) 0.9485(5) 0.038(4) Uani 1 4 d .
C52 C 0.1552(6) 0.3924(8) 0.9376(5) 0.038(4) Uani 1 4 d .
C53 C 0.1272(6) 0.3528(8) 0.9099(5) 0.041(4) Uani 1 4 d .
C54 C 0.1414(6) 0.2973(9) 0.8918(5) 0.044(4) Uani 1 4 d .
C55 C 0.1903(5) 0.2797(8) 0.9028(4) 0.036(4) Uani 1 4 d .
C56 C 0.1358(7) 0.4533(10) 0.9566(5) 0.061(6) Uani 1 4 d .
C57 C 0.1696(8) 0.4882(12) 0.9902(7) 0.109(10) Uani 1 4 d .
C58 C 0.0930(9) 0.4331(10) 0.9741(7) 0.094(8) Uani 1 4 d .
C59 C 0.1189(8) 0.5057(10) 0.9219(6) 0.079(7) Uani 1 4 d .
C60 C 0.1075(6) 0.2541(10) 0.8615(5) 0.048(5) Uani 1 4 d .
C61 C 0.0581(5) 0.2773(10) 0.8552(6) 0.062(6) Uani 1 4 d .
C62 C 0.1211(6) 0.2548(10) 0.8182(5) 0.060(6) Uani 1 4 d .
C63 C 0.1088(6) 0.1850(10) 0.8767(6) 0.065(6) Uani 1 4 d .
C64 C 0.8063(5) 0.4152(8) 0.6920(4) 0.035(4) Uani 1 4 d .
C65 C 0.8122(6) 0.4480(9) 0.6561(5) 0.053(5) Uani 1 4 d .
C66 C 0.8427(6) 0.5019(10) 0.6589(6) 0.063(6) Uani 1 4 d .
C67 C 0.8640(6) 0.5236(10) 0.6998(6) 0.060(5) Uani 1 4 d .
C68 C 0.8569(5) 0.4923(9) 0.7340(5) 0.043(4) Uani 1 4 d .
C69 C 0.8282(6) 0.4409(8) 0.7309(5) 0.042(4) Uani 1 4 d .
C70 C 0.8454(6) 0.4040(9) 0.8010(5) 0.051(5) Uani 1 4 d .
C71 C 0.8387(6) 0.3725(8) 0.8392(5) 0.041(4) Uani 1 4 d .
C72 C 0.8774(6) 0.3608(9) 0.8699(5) 0.050(5) Uani 1 4 d .
C73 C 0.8761(5) 0.3287(10) 0.9067(4) 0.053(5) Uani 1 4 d .
C74 C 0.8314(7) 0.3181(11) 0.9133(6) 0.076(7) Uani 1 4 d .
C75 C 0.7903(6) 0.3289(12) 0.8842(5) 0.073(7) Uani 1 4 d .
C76 C 0.7924(6) 0.3581(10) 0.8455(5) 0.053(5) Uani 1 4 d .
C77 C 0.9173(7) 0.3116(12) 0.9405(6) 0.073(6) Uani 1 4 d .
C78 C 0.9611(7) 0.3220(10) 0.9264(6) 0.069(6) Uani 1 4 d .
C79 C 0.9191(8) 0.3523(14) 0.9802(6) 0.108(10) Uani 1 4 d .
C80 C 0.9141(8) 0.2402(13) 0.9505(8) 0.100(8) Uani 1 4 d .
C81 C 0.7435(8) 0.3151(15) 0.8953(6) 0.090(9) Uani 1 4 d .
C82 C 0.7465(9) 0.2805(18) 0.9355(6) 0.163(16) Uani 1 4 d .
C83 C 0.7184(8) 0.2667(13) 0.8619(7) 0.109(10) Uani 1 4 d .
C84 C 0.7160(7) 0.3753(16) 0.8949(7) 0.126(13) Uani 1 4 d .
C85 C 0.6299(5) 0.3351(8) 0.7756(4) 0.036(4) Uani 1 4 d .
C86 C 0.6332(6) 0.3897(9) 0.7995(5) 0.053(5) Uani 1 4 d .
C87 C 0.5995(6) 0.4085(10) 0.8210(5) 0.057(6) Uani 1 4 d .
C88 C 0.5611(6) 0.3723(11) 0.8171(5) 0.066(6) Uani 1 4 d .
C89 C 0.5535(6) 0.3151(9) 0.7912(5) 0.050(5) Uani 1 4 d .
C90 C 0.5892(6) 0.2976(8) 0.7711(5) 0.038(4) Uani 1 4 d .
C91 C 0.5627(5) 0.1919(9) 0.7490(4) 0.041(4) Uani 1 4 d .
C92 C 0.5529(5) 0.1344(7) 0.7225(4) 0.032(4) Uani 1 4 d .
C93 C 0.5341(6) 0.0796(9) 0.7376(5) 0.046(5) Uani 1 4 d .
C94 C 0.5223(6) 0.0248(8) 0.7160(5) 0.039(4) Uani 1 4 d .
C95 C 0.5288(6) 0.0248(9) 0.6740(5) 0.044(4) Uani 1 4 d .
C96 C 0.5441(5) 0.0780(8) 0.6547(4) 0.031(4) Uani 1 4 d .
C97 C 0.5579(5) 0.1359(8) 0.6791(4) 0.033(4) Uani 1 4 d .
C98 C 0.5036(6) -0.0366(10) 0.7329(6) 0.056(5) Uani 1 4 d .
C99 C 0.5057(7) -0.0303(10) 0.7790(6) 0.074(7) Uani 1 4 d .
C100 C 0.4524(7) -0.0413(10) 0.7115(7) 0.078(7) Uani 1 4 d .
C101 C 0.5285(7) -0.0974(10) 0.7245(6) 0.067(6) Uani 1 4 d .
C102 C 0.5474(6) 0.0771(9) 0.6096(5) 0.045(4) Uani 1 4 d .
C103 C 0.5321(7) 0.0118(10) 0.5886(6) 0.071(6) Uani 1 4 d .
C104 C 0.5966(5) 0.0887(8) 0.6021(5) 0.046(4) Uani 1 4 d .
C105 C 0.5132(6) 0.1311(10) 0.5842(5) 0.057(5) Uani 1 4 d .
C106 C 0.6307(6) 0.2512(8) 0.5789(5) 0.040(4) Uani 1 4 d .
C107 C 0.5837(6) 0.2631(9) 0.5651(5) 0.050(5) Uani 1 4 d .
C108 C 0.5645(6) 0.2581(9) 0.5231(5) 0.049(5) Uani 1 4 d .
C109 C 0.5915(6) 0.2480(9) 0.4947(5) 0.047(5) Uani 1 4 d .
C110 C 0.6391(6) 0.2405(9) 0.5080(5) 0.045(5) Uani 1 4 d .
C111 C 0.6586(5) 0.2422(8) 0.5501(4) 0.033(4) Uani 1 4 d .
C112 C 0.7313(5) 0.1958(8) 0.5522(5) 0.037(4) Uani 1 4 d .
C113 C 0.7823(6) 0.1891(9) 0.5667(4) 0.042(4) Uani 1 4 d .
C114 C 0.8010(6) 0.1324(10) 0.5517(4) 0.050(5) Uani 1 4 d .
C115 C 0.8459(6) 0.1192(9) 0.5619(5) 0.043(4) Uani 1 4 d .
C116 C 0.8743(6) 0.1671(10) 0.5865(4) 0.049(5) Uani 1 4 d .
C117 C 0.8587(6) 0.2248(9) 0.5998(5) 0.041(4) Uani 1 4 d .
C118 C 0.8088(6) 0.2369(8) 0.5900(5) 0.039(4) Uani 1 4 d .
C119 C 0.8676(7) 0.0574(10) 0.5470(5) 0.057(5) Uani 1 4 d .
C120 C 0.8347(8) 0.0172(12) 0.5159(7) 0.098(9) Uani 1 4 d .
C121 C 0.9077(8) 0.0759(11) 0.5248(7) 0.090(8) Uani 1 4 d .
C122 C 0.8870(8) 0.0141(12) 0.5863(6) 0.089(8) Uani 1 4 d .
C123 C 0.8908(6) 0.2747(10) 0.6270(5) 0.054(5) Uani 1 4 d .
C124 C 0.9410(6) 0.2539(11) 0.6319(6) 0.069(6) Uani 1 4 d .
C125 C 0.8870(7) 0.3414(10) 0.6054(6) 0.069(6) Uani 1 4 d .
C126 C 0.8812(6) 0.2785(10) 0.6704(5) 0.066(6) Uani 1 4 d .
C127 C 0.2809(7) 0.4796(10) 0.8477(6) 0.068(6) Uani 1 4 d .
C128 C 0.2812(8) 0.4656(12) 0.8917(6) 0.091(8) Uani 1 4 d .
C129 C 0.1972(13) 0.4300(13) 0.8276(9) 0.141(14) Uani 1 4 d .
C130 C 0.1782(10) 0.4906(14) 0.8183(8) 0.118(10) Uani 1 4 d .
C131 C 0.2536(8) 0.4498(9) 0.7753(7) 0.069(6) Uani 1 4 d .
C132 C 0.2221(10) 0.4038(12) 0.7421(7) 0.119(11) Uani 1 4 d .
C133 C 0.3585(11) 0.0704(15) 0.8407(9) 0.149(15) Uani 1 4 d .
C134 C 0.3960(10) 0.0368(12) 0.8223(9) 0.119(11) Uani 1 4 d .
C135 C 0.3752(16) 0.012(2) 0.9144(12) 0.21(2) Uani 1 4 d .
C136 C 0.3978(12) 0.0809(15) 0.9317(16) 0.20(2) Uani 1 4 d .
C137 C 0.3113(15) -0.012(2) 0.8538(12) 0.177(15) Uiso 1 4 d .
C138 C 0.2847(10) -0.0439(13) 0.8804(8) 0.105(9) Uiso 1 4 d .
C139 C 0.7239(10) 0.0817(16) 0.6382(12) 0.139(14) Uani 1 4 d .
C140 C 0.7243(15) 0.027(2) 0.646(2) 0.31(4) Uani 1 4 d .
C141 C 0.8044(14) 0.0763(18) 0.7058(12) 0.175(15) Uiso 1 4 d .
C142 C 0.8334(15) 0.093(2) 0.6789(15) 0.29(3) Uani 1 4 d .
C143 C 0.7227(9) 0.0737(13) 0.7272(11) 0.126(12) Uani 1 4 d .
C144 C 0.7409(11) 0.1088(15) 0.7692(9) 0.136(12) Uiso 1 4 d .
C145 C 0.638(3) 0.540(3) 0.598(2) 0.55(7) Uiso 1 4 d .
C146 C 0.687(3) 0.540(4) 0.625(2) 0.37(4) Uiso 1 4 d .
C147 C 0.6404(18) 0.472(3) 0.6575(14) 0.33(3) Uiso 1 4 d .
C148 C 0.6093(14) 0.4918(19) 0.6889(12) 0.177(15) Uiso 1 4 d .
C149 C 0.5977(16) 0.436(2) 0.5909(14) 0.22(2) Uiso 1 4 d .
C150 C 0.615(2) 0.435(3) 0.5498(19) 0.36(4) Uiso 1 4 d .
C151 C 0.4318(7) -0.1446(12) 0.8407(7) 0.099(8) Uiso 1 4 d .
C152 C 0.4210(8) -0.1817(13) 0.8004(8) 0.120(10) Uiso 1 4 d .
C153 C 0.3752(7) -0.2165(11) 0.7975(6) 0.082(7) Uiso 1 4 d .
C154 C 0.3570(7) -0.1859(9) 0.8331(6) 0.072(6) Uiso 1 4 d .
C155 C 0.2707(15) 0.061(2) 0.9682(13) 0.189(16) Uiso 1 4 d .
C156 C 0.2901(17) 0.111(3) 1.0021(16) 0.33(3) Uiso 1 4 d .
C157 C 0.2429(18) 0.143(2) 0.9922(14) 0.23(2) Uiso 1 4 d .
C158 C 0.2018(18) 0.098(3) 0.9884(18) 0.33(3) Uiso 1 4 d .
C159 C 0.521(3) -0.021(4) 0.911(2) 0.33(3) Uiso 1 4 d .
C160 C 0.515(2) -0.074(3) 0.943(2) 0.30(3) Uiso 1 4 d .
C161 C 0.530(3) 0.016(4) 0.956(3) 0.41(5) Uiso 1 4 d .
C162 C 0.574(4) 0.015(4) 0.936(3) 0.40(5) Uiso 1 4 d .
C163 C 0.4673(18) 0.348(3) 0.6054(15) 0.28(3) Uiso 1 4 d .
C164 C 0.4490(15) 0.377(2) 0.6410(13) 0.220(19) Uiso 1 4 d .
C165 C 0.3996(14) 0.363(2) 0.6185(13) 0.206(18) Uiso 1 4 d .
C166 C 0.4028(16) 0.316(2) 0.5833(15) 0.25(2) Uiso 1 4 d .
C167 C 0.6452(9) 0.7004(13) 0.6826(8) 0.118(10) Uiso 1 4 d .
C168 C 0.6262(9) 0.7279(14) 0.7194(8) 0.116(9) Uiso 1 4 d .
C169 C 0.5737(9) 0.7297(14) 0.7028(9) 0.127(10) Uiso 1 4 d .
C170 C 0.5643(9) 0.6768(14) 0.6704(9) 0.136(11) Uiso 1 4 d .
C171 C 0.5979(7) 0.1741(11) 0.8680(7) 0.101(8) Uiso 1 4 d .
C172 C 0.5876(8) 0.2255(12) 0.8980(8) 0.123(10) Uiso 1 4 d .
C173 C 0.5397(9) 0.2109(14) 0.9043(8) 0.141(12) Uiso 1 4 d .
C174 C 0.5189(7) 0.1698(14) 0.8667(9) 0.148(12) Uiso 1 4 d .
H1 H 0.26193 0.39146 0.82433 0.0686 Uiso 1 4 calc R
H2 H 0.32742 0.07426 0.88824 0.1180 Uiso 1 4 calc R
H3 H 0.74763 0.14437 0.69532 0.1170 Uiso 1 4 calc R
H4 H 0.57796 0.5168 0.6234 0.5909 Uiso 1 4 calc R
H5 H 0.20138 0.09706 0.86098 0.0591 Uiso 1 4 calc R
H6 H 0.15992 -0.00088 0.85591 0.0588 Uiso 1 4 calc R
H7 H 0.13113 -0.05201 0.79121 0.0677 Uiso 1 4 calc R
H8 H 0.13939 0.00333 0.73092 0.0475 Uiso 1 4 calc R
H9 H 0.1319 0.08509 0.68801 0.0577 Uiso 1 4 calc R
H10 H 0.09504 0.13771 0.62503 0.0495 Uiso 1 4 calc R
H11 H 0.17068 0.21607 0.54867 0.0715 Uiso 1 4 calc R
H12 H 0.03493 0.1481 0.57347 0.0830 Uiso 1 4 calc R
H13 H 0.03946 0.22242 0.58942 0.0830 Uiso 1 4 calc R
H14 H 0.01196 0.20589 0.54299 0.0830 Uiso 1 4 calc R
H15 H 0.07931 0.11268 0.51969 0.1229 Uiso 1 4 calc R
H16 H 0.05249 0.16967 0.49078 0.1229 Uiso 1 4 calc R
H17 H 0.10777 0.16642 0.49983 0.1229 Uiso 1 4 calc R
H18 H 0.08612 0.29798 0.56276 0.1021 Uiso 1 4 calc R
H19 H 0.1119 0.27873 0.52601 0.1021 Uiso 1 4 calc R
H20 H 0.05662 0.28199 0.51696 0.1021 Uiso 1 4 calc R
H21 H 0.23335 0.28414 0.55136 0.1361 Uiso 1 4 calc R
H22 H 0.28201 0.25537 0.54568 0.1361 Uiso 1 4 calc R
H23 H 0.23547 0.21492 0.52883 0.1361 Uiso 1 4 calc R
H24 H 0.26785 0.11927 0.57053 0.1020 Uiso 1 4 calc R
H25 H 0.31449 0.16079 0.58417 0.1020 Uiso 1 4 calc R
H26 H 0.29129 0.12742 0.61905 0.1020 Uiso 1 4 calc R
H27 H 0.26142 0.29604 0.62494 0.0903 Uiso 1 4 calc R
H28 H 0.28732 0.23743 0.65294 0.0903 Uiso 1 4 calc R
H29 H 0.31053 0.2708 0.61806 0.0903 Uiso 1 4 calc R
H30 H 0.34239 0.12806 0.68389 0.0509 Uiso 1 4 calc R
H31 H 0.40215 0.10129 0.64954 0.0729 Uiso 1 4 calc R
H32 H 0.46627 0.16873 0.65711 0.0839 Uiso 1 4 calc R
H33 H 0.47338 0.25895 0.70227 0.0777 Uiso 1 4 calc R
H34 H 0.45111 0.35236 0.72391 0.0569 Uiso 1 4 calc R
H35 H 0.46416 0.46758 0.73428 0.0586 Uiso 1 4 calc R
H36 H 0.47721 0.54205 0.84871 0.0552 Uiso 1 4 calc R
H37 H 0.49445 0.54633 0.71547 0.1143 Uiso 1 4 calc R
H38 H 0.44604 0.58265 0.71332 0.1143 Uiso 1 4 calc R
H39 H 0.49251 0.6246 0.71748 0.1143 Uiso 1 4 calc R
H40 H 0.5548 0.54994 0.78092 0.0981 Uiso 1 4 calc R
H41 H 0.54974 0.628 0.77882 0.0981 Uiso 1 4 calc R
H42 H 0.54511 0.58961 0.82045 0.0981 Uiso 1 4 calc R
H43 H 0.46713 0.63741 0.81731 0.1045 Uiso 1 4 calc R
H44 H 0.47645 0.67838 0.77814 0.1045 Uiso 1 4 calc R
H45 H 0.42998 0.63643 0.77398 0.1045 Uiso 1 4 calc R
H46 H 0.49998 0.51787 0.91367 0.0760 Uiso 1 4 calc R
H47 H 0.44756 0.54289 0.90548 0.0760 Uiso 1 4 calc R
H48 H 0.46826 0.50045 0.94629 0.0760 Uiso 1 4 calc R
H49 H 0.40369 0.42502 0.92768 0.0496 Uiso 1 4 calc R
H50 H 0.38295 0.4645 0.88562 0.0496 Uiso 1 4 calc R
H51 H 0.39278 0.38758 0.88368 0.0496 Uiso 1 4 calc R
H52 H 0.51761 0.39862 0.90845 0.0562 Uiso 1 4 calc R
H53 H 0.48665 0.38617 0.94243 0.0562 Uiso 1 4 calc R
H54 H 0.47637 0.34637 0.89928 0.0562 Uiso 1 4 calc R
H55 H 0.43274 0.2448 0.90355 0.0537 Uiso 1 4 calc R
H56 H 0.46794 0.23765 0.97571 0.0720 Uiso 1 4 calc R
H57 H 0.42318 0.24695 1.02538 0.0635 Uiso 1 4 calc R
H58 H 0.3423 0.25835 1.00535 0.0594 Uiso 1 4 calc R
H59 H 0.28324 0.33404 0.96838 0.0476 Uiso 1 4 calc R
H60 H 0.22119 0.40595 0.96765 0.0456 Uiso 1 4 calc R
H61 H 0.09542 0.36412 0.90234 0.0496 Uiso 1 4 calc R
H62 H 0.19678 0.50109 0.97934 0.1309 Uiso 1 4 calc R
H63 H 0.15494 0.52736 0.99896 0.1309 Uiso 1 4 calc R
H64 H 0.17914 0.45895 1.01424 0.1309 Uiso 1 4 calc R
H65 H 0.07076 0.41031 0.95224 0.1129 Uiso 1 4 calc R
H66 H 0.10262 0.40396 0.99812 0.1129 Uiso 1 4 calc R
H67 H 0.07842 0.47237 0.98284 0.1129 Uiso 1 4 calc R
H68 H 0.09658 0.48561 0.89889 0.0950 Uiso 1 4 calc R
H69 H 0.10415 0.54201 0.93368 0.0950 Uiso 1 4 calc R
H70 H 0.14542 0.52216 0.91131 0.0950 Uiso 1 4 calc R
H71 H 0.05608 0.32272 0.84522 0.0738 Uiso 1 4 calc R
H72 H 0.03833 0.24939 0.8345 0.0738 Uiso 1 4 calc R
H73 H 0.04791 0.27494 0.88183 0.0738 Uiso 1 4 calc R
H74 H 0.1204 0.29992 0.80777 0.0716 Uiso 1 4 calc R
H75 H 0.15234 0.23688 0.82087 0.0716 Uiso 1 4 calc R
H76 H 0.09915 0.22802 0.79842 0.0716 Uiso 1 4 calc R
H77 H 0.14056 0.16837 0.88109 0.0781 Uiso 1 4 calc R
H78 H 0.09816 0.18339 0.90311 0.0781 Uiso 1 4 calc R
H79 H 0.08858 0.15784 0.85577 0.0781 Uiso 1 4 calc R
H80 H 0.7955 0.43405 0.62943 0.0638 Uiso 1 4 calc R
H81 H 0.84866 0.52276 0.63457 0.0754 Uiso 1 4 calc R
H82 H 0.88368 0.56095 0.70289 0.0719 Uiso 1 4 calc R
H83 H 0.87252 0.50674 0.76088 0.0519 Uiso 1 4 calc R
H84 H 0.87441 0.42483 0.8024 0.0609 Uiso 1 4 calc R
H85 H 0.90644 0.37564 0.86551 0.0603 Uiso 1 4 calc R
H86 H 0.82889 0.30199 0.94001 0.0912 Uiso 1 4 calc R
H87 H 0.96395 0.36841 0.91962 0.0825 Uiso 1 4 calc R
H88 H 0.98715 0.30921 0.94872 0.0825 Uiso 1 4 calc R
H89 H 0.96112 0.29538 0.90144 0.0825 Uiso 1 4 calc R
H90 H 0.89034 0.34607 0.99017 0.1291 Uiso 1 4 calc R
H91 H 0.94537 0.33801 1.00192 0.1291 Uiso 1 4 calc R
H92 H 0.9227 0.3987 0.97399 0.1291 Uiso 1 4 calc R
H93 H 0.88529 0.23204 0.95995 0.1202 Uiso 1 4 calc R
H94 H 0.91448 0.21408 0.92541 0.1202 Uiso 1 4 calc R
H95 H 0.94051 0.22791 0.97269 0.1202 Uiso 1 4 calc R
H96 H 0.76479 0.24046 0.93573 0.1950 Uiso 1 4 calc R
H97 H 0.76132 0.30906 0.9586 0.1950 Uiso 1 4 calc R
H98 H 0.71529 0.26914 0.93899 0.1950 Uiso 1 4 calc R
H99 H 0.73699 0.22686 0.86247 0.1312 Uiso 1 4 calc R
H100 H 0.68819 0.25555 0.86781 0.1312 Uiso 1 4 calc R
H101 H 0.71412 0.28711 0.83421 0.1312 Uiso 1 4 calc R
H102 H 0.71414 0.39813 0.8682 0.1515 Uiso 1 4 calc R
H103 H 0.68482 0.36404 0.89831 0.1515 Uiso 1 4 calc R
H104 H 0.73084 0.40397 0.91792 0.1515 Uiso 1 4 calc R
H105 H 0.65989 0.41649 0.80177 0.0632 Uiso 1 4 calc R
H106 H 0.60363 0.44643 0.83825 0.0686 Uiso 1 4 calc R
H107 H 0.53818 0.38505 0.83194 0.0789 Uiso 1 4 calc R
H108 H 0.52569 0.29041 0.78788 0.0602 Uiso 1 4 calc R
H109 H 0.55119 0.19137 0.77402 0.0488 Uiso 1 4 calc R
H110 H 0.52922 0.0813 0.76539 0.0553 Uiso 1 4 calc R
H111 H 0.52204 -0.0144 0.65824 0.0528 Uiso 1 4 calc R
H112 H 0.48946 0.0096 0.78443 0.0887 Uiso 1 4 calc R
H113 H 0.49099 -0.0685 0.78885 0.0887 Uiso 1 4 calc R
H114 H 0.5381 -0.02781 0.79391 0.0887 Uiso 1 4 calc R
H115 H 0.43634 -0.00129 0.71711 0.0939 Uiso 1 4 calc R
H116 H 0.44956 -0.04629 0.68126 0.0939 Uiso 1 4 calc R
H117 H 0.43846 -0.07923 0.7225 0.0939 Uiso 1 4 calc R
H118 H 0.52707 -0.10145 0.69441 0.0809 Uiso 1 4 calc R
H119 H 0.56086 -0.09502 0.73939 0.0809 Uiso 1 4 calc R
H120 H 0.51375 -0.13571 0.73433 0.0809 Uiso 1 4 calc R
H121 H 0.53487 0.01343 0.5592 0.0849 Uiso 1 4 calc R
H122 H 0.55174 -0.02338 0.60298 0.0849 Uiso 1 4 calc R
H123 H 0.49983 0.00335 0.58995 0.0849 Uiso 1 4 calc R
H124 H 0.59588 0.08745 0.572 0.0553 Uiso 1 4 calc R
H125 H 0.60772 0.13169 0.6133 0.0553 Uiso 1 4 calc R
H126 H 0.61731 0.05449 0.61625 0.0553 Uiso 1 4 calc R
H127 H 0.51539 0.13042 0.55474 0.0684 Uiso 1 4 calc R
H128 H 0.48132 0.12114 0.58644 0.0684 Uiso 1 4 calc R
H129 H 0.52179 0.17453 0.59604 0.0684 Uiso 1 4 calc R
H130 H 0.56513 0.27458 0.58447 0.0598 Uiso 1 4 calc R
H131 H 0.53194 0.26187 0.51373 0.0590 Uiso 1 4 calc R
H132 H 0.5778 0.24599 0.46567 0.0569 Uiso 1 4 calc R
H133 H 0.65801 0.23424 0.48813 0.0546 Uiso 1 4 calc R
H134 H 0.71606 0.16751 0.5306 0.0442 Uiso 1 4 calc R
H135 H 0.78098 0.10304 0.53395 0.0603 Uiso 1 4 calc R
H136 H 0.90649 0.15837 0.59434 0.0584 Uiso 1 4 calc R
H137 H 0.85086 -0.0211 0.50792 0.1173 Uiso 1 4 calc R
H138 H 0.80902 0.0026 0.52844 0.1173 Uiso 1 4 calc R
H139 H 0.82254 0.0437 0.49105 0.1173 Uiso 1 4 calc R
H140 H 0.93067 0.10254 0.54365 0.1083 Uiso 1 4 calc R
H141 H 0.92248 0.0359 0.51733 0.1083 Uiso 1 4 calc R
H142 H 0.89527 0.101 0.49931 0.1083 Uiso 1 4 calc R
H143 H 0.90862 0.04006 0.6069 0.1063 Uiso 1 4 calc R
H144 H 0.86139 -0.00078 0.59877 0.1063 Uiso 1 4 calc R
H145 H 0.90314 -0.02389 0.57794 0.1063 Uiso 1 4 calc R
H146 H 0.94881 0.25085 0.60426 0.0833 Uiso 1 4 calc R
H147 H 0.96111 0.28641 0.64886 0.0833 Uiso 1 4 calc R
H148 H 0.94556 0.21116 0.64578 0.0833 Uiso 1 4 calc R
H149 H 0.89354 0.3366 0.5774 0.0833 Uiso 1 4 calc R
H150 H 0.8557 0.35873 0.60319 0.0833 Uiso 1 4 calc R
H151 H 0.90944 0.37167 0.62189 0.0833 Uiso 1 4 calc R
H152 H 0.84903 0.29184 0.66865 0.0788 Uiso 1 4 calc R
H153 H 0.8864 0.23546 0.68378 0.0788 Uiso 1 4 calc R
H154 H 0.90195 0.31071 0.68686 0.0788 Uiso 1 4 calc R
H155 H 0.31251 0.47397 0.84265 0.0814 Uiso 1 4 calc R
H156 H 0.27174 0.52587 0.84166 0.0814 Uiso 1 4 calc R
H157 H 0.30291 0.49519 0.9095 0.1086 Uiso 1 4 calc R
H158 H 0.25011 0.47202 0.89696 0.1086 Uiso 1 4 calc R
H159 H 0.2909 0.42011 0.89794 0.1086 Uiso 1 4 calc R
H160 H 0.1792 0.39597 0.80956 0.1691 Uiso 1 4 calc R
H161 H 0.19853 0.41866 0.85724 0.1691 Uiso 1 4 calc R
H162 H 0.14653 0.49086 0.82313 0.1411 Uiso 1 4 calc R
H163 H 0.19671 0.52344 0.83626 0.1411 Uiso 1 4 calc R
H164 H 0.17752 0.50089 0.7889 0.1411 Uiso 1 4 calc R
H165 H 0.28631 0.44368 0.77353 0.0830 Uiso 1 4 calc R
H166 H 0.24524 0.49608 0.76833 0.0830 Uiso 1 4 calc R
H167 H 0.22659 0.41449 0.71399 0.1432 Uiso 1 4 calc R
H168 H 0.23062 0.35791 0.74847 0.1432 Uiso 1 4 calc R
H169 H 0.18955 0.41031 0.74327 0.1432 Uiso 1 4 calc R
H170 H 0.69256 0.10007 0.62826 0.1669 Uiso 1 4 calc R
H171 H 0.74485 0.09439 0.61952 0.1669 Uiso 1 4 calc R
H172 H 0.71231 0.00204 0.61994 0.3728 Uiso 1 4 calc R
H173 H 0.7561 0.01276 0.65743 0.3728 Uiso 1 4 calc R
H174 H 0.70489 0.01832 0.66599 0.3728 Uiso 1 4 calc R
H175 H 0.81725 0.09668 0.73322 0.2096 Uiso 1 4 calc R
H176 H 0.80668 0.02824 0.70988 0.2096 Uiso 1 4 calc R
H177 H 0.86498 0.07856 0.69088 0.3491 Uiso 1 4 calc R
H178 H 0.82251 0.07195 0.65171 0.3491 Uiso 1 4 calc R
H179 H 0.83314 0.1408 0.67519 0.3491 Uiso 1 4 calc R
H180 H 0.72666 0.02579 0.73141 0.1514 Uiso 1 4 calc R
H181 H 0.68917 0.08258 0.71799 0.1514 Uiso 1 4 calc R
H182 H 0.72393 0.09317 0.79005 0.1636 Uiso 1 4 calc R
H183 H 0.7739 0.09933 0.77882 0.1636 Uiso 1 4 calc R
H184 H 0.73642 0.15613 0.7654 0.1636 Uiso 1 4 calc R
H185 H 0.45402 -0.16929 0.86201 0.1186 Uiso 1 4 calc R
H186 H 0.44536 -0.1014 0.83658 0.1186 Uiso 1 4 calc R
H187 H 0.44576 -0.21409 0.79949 0.1440 Uiso 1 4 calc R
H188 H 0.41914 -0.15128 0.77652 0.1440 Uiso 1 4 calc R
H189 H 0.35408 -0.20819 0.77023 0.0985 Uiso 1 4 calc R
H190 H 0.37956 -0.26433 0.80154 0.0985 Uiso 1 4 calc R
H191 H 0.32643 -0.16563 0.82209 0.0863 Uiso 1 4 calc R
H192 H 0.353 -0.22015 0.8535 0.0863 Uiso 1 4 calc R
H193 H 0.28082 0.07368 0.94221 0.2270 Uiso 1 4 calc R
H194 H 0.28386 0.01763 0.97685 0.2270 Uiso 1 4 calc R
H195 H 0.31552 0.13789 0.99587 0.3970 Uiso 1 4 calc R
H196 H 0.29849 0.0916 1.0306 0.3970 Uiso 1 4 calc R
H197 H 0.24149 0.17587 1.01445 0.2813 Uiso 1 4 calc R
H198 H 0.23995 0.16779 0.96559 0.2813 Uiso 1 4 calc R
H199 H 0.19991 0.07541 1.01488 0.3983 Uiso 1 4 calc R
H200 H 0.17185 0.11855 0.97565 0.3983 Uiso 1 4 calc R
H201 H 0.47479 0.38616 0.58945 0.3405 Uiso 1 4 calc R
H202 H 0.49751 0.32845 0.61881 0.3405 Uiso 1 4 calc R
H203 H 0.45594 0.42401 0.64533 0.2643 Uiso 1 4 calc R
H204 H 0.45845 0.35223 0.6675 0.2643 Uiso 1 4 calc R
H205 H 0.38405 0.40423 0.60715 0.2473 Uiso 1 4 calc R
H206 H 0.38186 0.34329 0.63791 0.2473 Uiso 1 4 calc R
H207 H 0.38905 0.27393 0.5896 0.3060 Uiso 1 4 calc R
H208 H 0.38295 0.33342 0.55743 0.3060 Uiso 1 4 calc R
H209 H 0.65481 0.73635 0.66597 0.1421 Uiso 1 4 calc R
H210 H 0.67207 0.67152 0.69281 0.1421 Uiso 1 4 calc R
H211 H 0.6343 0.699 0.74418 0.1386 Uiso 1 4 calc R
H212 H 0.63847 0.77233 0.72705 0.1386 Uiso 1 4 calc R
H213 H 0.55707 0.72101 0.72562 0.1521 Uiso 1 4 calc R
H214 H 0.56387 0.77295 0.6903 0.1521 Uiso 1 4 calc R
H215 H 0.55298 0.63682 0.68221 0.1636 Uiso 1 4 calc R
H216 H 0.54045 0.69132 0.64612 0.1636 Uiso 1 4 calc R
H217 H 0.61304 0.19453 0.84684 0.1217 Uiso 1 4 calc R
H218 H 0.61904 0.14056 0.88333 0.1217 Uiso 1 4 calc R
H219 H 0.61032 0.22298 0.92494 0.1478 Uiso 1 4 calc R
H220 H 0.589 0.26991 0.88613 0.1478 Uiso 1 4 calc R
H221 H 0.52181 0.25181 0.90494 0.1696 Uiso 1 4 calc R
H222 H 0.54073 0.18645 0.93061 0.1696 Uiso 1 4 calc R
H223 H 0.50119 0.13301 0.87543 0.1778 Uiso 1 4 calc R
H224 H 0.49742 0.19668 0.84611 0.1778 Uiso 1 4 calc R

loop_
_atom_site_aniso_label
_atom_site_aniso_U_11
_atom_site_aniso_U_22
_atom_site_aniso_U_33
_atom_site_aniso_U_12
_atom_site_aniso_U_13
_atom_site_aniso_U_23
U1 0.0257(3) 0.0482(4) 0.0250(3) 0.0011(3) 0.0004(3) -0.0092(3)
U2 0.0243(3) 0.0509(4) 0.0256(3) 0.0001(3) 0.0028(2) -0.0067(3)
U3 0.0276(3) 0.0490(4) 0.0252(3) -0.0026(3) 0.0044(3) -0.0086(3)
U4 0.0254(3) 0.0496(4) 0.0282(3) -0.0042(3) 0.0025(3) -0.0097(3)
U5 0.0246(3) 0.0468(4) 0.0246(3) -0.0022(3) 0.0029(2) -0.0066(3)
U6 0.0295(3) 0.0593(5) 0.0276(3) -0.0101(3) 0.0062(3) -0.0096(3)
O1 0.032(6) 0.054(7) 0.027(5) -0.007(5) 0.005(5) -0.017(5)
O2 0.026(6) 0.068(8) 0.031(5) 0.004(5) -0.008(5) -0.005(5)
O3 0.033(6) 0.059(8) 0.029(5) -0.017(5) 0.008(5) -0.019(5)
O4 0.041(7) 0.057(8) 0.038(6) -0.002(6) 0.004(5) -0.005(5)
O5 0.023(6) 0.075(9) 0.022(5) 0.004(6) -0.010(5) -0.016(5)
O6 0.017(5) 0.050(7) 0.035(6) -0.006(5) -0.014(5) -0.000(5)
O7 0.068(9) 0.063(8) 0.027(5) -0.040(7) 0.023(6) -0.018(5)
O8 0.025(6) 0.072(8) 0.026(5) 0.001(5) 0.008(5) -0.010(5)
O9 0.030(6) 0.061(8) 0.020(5) -0.001(5) 0.001(5) -0.003(5)
O10 0.044(7) 0.076(9) 0.014(5) 0.004(6) 0.001(5) -0.007(5)
O11 0.029(6) 0.043(7) 0.061(7) -0.005(5) 0.019(6) -0.033(6)
O12 0.027(6) 0.063(8) 0.017(5) -0.011(5) -0.005(4) -0.006(5)
O13 0.020(6) 0.063(8) 0.030(5) -0.004(5) 0.002(5) -0.015(5)
O14 0.026(6) 0.054(7) 0.018(5) -0.007(5) -0.000(4) -0.004(5)
O15 0.035(7) 0.054(8) 0.032(5) -0.012(6) 0.004(5) 0.004(5)
O16 0.057(8) 0.097(11) 0.033(6) -0.041(8) 0.014(6) -0.027(6)
O17 0.029(6) 0.047(8) 0.043(6) -0.008(5) 0.005(5) -0.007(5)
O18 0.025(6) 0.092(10) 0.033(6) -0.011(6) -0.000(5) -0.010(6)
O19 0.023(6) 0.051(7) 0.035(6) -0.013(5) -0.005(5) -0.014(5)
O20 0.031(6) 0.046(7) 0.041(6) -0.015(5) 0.003(5) -0.013(5)
O21 0.041(7) 0.054(8) 0.032(6) -0.008(6) 0.014(5) -0.014(5)
O22 0.040(7) 0.040(7) 0.025(5) -0.004(5) 0.014(5) -0.002(5)
O23 0.031(6) 0.047(7) 0.028(5) 0.005(5) -0.000(5) -0.006(5)
O24 0.046(8) 0.064(9) 0.058(7) -0.025(6) 0.021(6) -0.029(6)
O25 0.032(7) 0.086(9) 0.020(5) -0.016(6) 0.006(5) -0.007(5)
O26 0.025(6) 0.070(9) 0.031(6) -0.015(6) 0.005(5) -0.004(6)
N1 0.028(7) 0.048(9) 0.024(6) -0.020(6) -0.002(6) -0.009(6)
N2 0.019(7) 0.070(11) 0.044(8) -0.007(7) 0.011(6) -0.024(7)
N3 0.051(9) 0.048(9) 0.018(6) 0.003(7) 0.012(6) 0.005(6)
N4 0.026(8) 0.061(10) 0.040(8) -0.007(7) 0.005(7) -0.026(7)
N5 0.021(7) 0.055(10) 0.045(8) -0.005(6) 0.014(6) -0.020(7)
N6 0.032(8) 0.058(10) 0.026(7) -0.005(7) 0.005(6) -0.007(6)
N7 0.045(10) 0.062(11) 0.064(10) -0.010(8) 0.009(9) 0.005(8)
N8 0.13(2) 0.087(16) 0.078(13) -0.010(14) 0.019(14) -0.009(12)
N9 0.052(12) 0.094(17) 0.137(18) 0.008(11) -0.004(13) 0.072(14)
C1 0.025(9) 0.052(12) 0.025(8) -0.003(8) -0.002(7) -0.001(7)
C2 0.046(11) 0.069(14) 0.032(9) -0.017(10) 0.007(8) -0.012(8)
C3 0.044(11) 0.060(13) 0.041(10) -0.005(9) 0.006(9) 0.012(9)
C4 0.062(13) 0.064(14) 0.034(9) -0.027(10) -0.013(9) -0.010(9)
C5 0.032(10) 0.039(11) 0.039(9) -0.011(8) -0.012(7) -0.009(8)
C6 0.022(9) 0.065(13) 0.042(10) 0.009(8) -0.001(8) -0.005(9)
C7 0.065(13) 0.028(10) 0.061(12) -0.011(9) 0.036(11) -0.014(8)
C8 0.040(10) 0.035(10) 0.029(8) 0.001(8) 0.001(8) -0.004(7)
C9 0.029(9) 0.055(12) 0.034(8) -0.005(8) -0.004(7) -0.010(8)
C11 0.070(14) 0.079(15) 0.026(9) 0.008(11) 0.002(9) 0.005(9)
C12 0.043(11) 0.073(14) 0.025(8) -0.001(9) -0.004(8) 0.006(8)
C13 0.053(13) 0.041(12) 0.050(11) 0.012(9) 0.000(10) -0.001(8)
C14 0.054(13) 0.078(16) 0.052(11) 0.003(11) -0.012(10) 0.013(11)
C15 0.036(12) 0.096(18) 0.065(13) -0.003(11) -0.015(10) -0.006(12)
C16 0.074(18) 0.17(3) 0.047(12) 0.017(17) -0.023(12) -0.019(14)
C17 0.063(16) 0.10(2) 0.079(15) -0.010(14) -0.009(12) 0.015(14)
C18 0.050(13) 0.11(2) 0.040(11) 0.010(13) 0.005(10) 0.008(11)
C19 0.09(2) 0.20(3) 0.057(14) -0.003(18) 0.018(14) 0.053(16)
C20 0.051(14) 0.16(2) 0.040(11) -0.002(15) -0.003(10) -0.016(13)
C21 0.043(13) 0.12(2) 0.061(13) -0.000(12) 0.015(11) 0.038(13)
C23 0.032(10) 0.053(12) 0.041(9) -0.013(8) 0.003(8) 0.007(8)
C24 0.044(12) 0.090(16) 0.047(11) 0.009(11) 0.008(10) -0.023(10)
C25 0.050(13) 0.119(19) 0.045(11) 0.032(13) 0.018(10) -0.025(12)
C26 0.022(9) 0.118(19) 0.061(12) 0.015(10) 0.022(9) -0.012(12)
C27 0.028(9) 0.062(12) 0.033(8) 0.004(8) 0.007(7) 0.010(8)
C28 0.020(9) 0.084(15) 0.038(9) 0.003(9) 0.006(8) 0.002(10)
C29 0.030(10) 0.085(16) 0.043(10) -0.005(10) 0.006(9) 0.006(10)
C30 0.031(10) 0.083(15) 0.036(9) 0.008(10) 0.014(8) 0.007(10)
C31 0.033(10) 0.059(13) 0.049(11) -0.012(9) 0.004(9) 0.009(9)
C32 0.027(10) 0.066(13) 0.037(9) -0.005(9) -0.012(8) 0.005(8)
C33 0.014(8) 0.053(11) 0.027(8) -0.006(7) -0.001(6) 0.000(7)
C34 0.016(8) 0.058(12) 0.022(7) -0.015(7) -0.005(6) -0.003(7)
C35 0.033(10) 0.064(14) 0.053(11) -0.016(9) -0.000(9) 0.029(9)
C36 0.091(18) 0.13(2) 0.063(14) -0.054(16) 0.002(13) 0.046(14)
C37 0.089(18) 0.083(17) 0.076(15) -0.039(14) 0.024(14) 0.014(12)
C38 0.064(16) 0.10(2) 0.097(18) 0.018(14) 0.018(14) 0.046(15)
C39 0.037(10) 0.053(12) 0.035(9) 0.008(8) 0.003(8) -0.002(8)
C40 0.080(16) 0.056(14) 0.055(11) -0.014(11) 0.017(11) -0.014(10)
C41 0.030(9) 0.053(12) 0.033(8) 0.005(8) -0.012(7) -0.008(8)
C42 0.039(11) 0.057(12) 0.040(9) -0.013(9) -0.003(8) 0.003(8)
C43 0.025(8) 0.037(9) 0.012(6) -0.011(7) 0.005(6) -0.002(6)
C44 0.025(9) 0.056(12) 0.054(10) -0.014(8) 0.010(8) -0.011(9)
C45 0.038(11) 0.106(17) 0.029(9) -0.000(11) -0.008(8) -0.008(10)
C46 0.040(11) 0.086(15) 0.023(8) 0.008(10) -0.014(8) 0.003(8)
C47 0.036(10) 0.088(15) 0.022(8) -0.006(9) 0.002(8) 0.001(8)
C48 0.027(9) 0.035(10) 0.032(8) 0.008(7) 0.006(7) -0.003(7)
C49 0.073(13) 0.020(9) 0.027(8) 0.002(8) 0.012(8) -0.006(6)
C50 0.016(8) 0.043(10) 0.026(7) 0.005(7) -0.001(6) 0.019(7)
C51 0.037(10) 0.048(11) 0.034(8) -0.007(8) 0.019(8) -0.008(7)
C52 0.044(11) 0.046(11) 0.027(8) 0.020(8) 0.012(8) 0.004(7)
C53 0.042(10) 0.053(12) 0.032(8) 0.005(9) 0.013(8) -0.009(8)
C54 0.049(11) 0.056(12) 0.026(8) 0.002(9) 0.007(8) 0.005(8)
C55 0.021(8) 0.060(12) 0.027(8) -0.009(8) 0.007(7) -0.001(8)
C56 0.062(14) 0.082(16) 0.038(10) 0.030(11) 0.009(10) 0.017(10)
C57 0.10(2) 0.13(2) 0.084(16) 0.064(18) -0.013(15) -0.052(16)
C58 0.14(2) 0.066(16) 0.084(17) 0.033(16) 0.045(17) -0.007(13)
C59 0.106(19) 0.076(16) 0.061(13) 0.042(14) 0.029(13) 0.007(11)
C60 0.034(10) 0.064(14) 0.044(10) 0.004(9) 0.006(8) -0.011(9)
C61 0.019(9) 0.091(16) 0.070(12) 0.011(9) -0.003(9) -0.023(11)
C62 0.041(11) 0.106(17) 0.037(9) -0.006(10) 0.017(9) -0.006(10)
C63 0.028(10) 0.097(18) 0.069(13) -0.017(11) 0.008(10) -0.034(12)
C64 0.026(9) 0.049(11) 0.028(8) -0.006(8) 0.002(7) 0.001(7)
C65 0.041(11) 0.074(15) 0.044(10) -0.012(10) 0.007(9) 0.001(9)
C66 0.042(12) 0.084(16) 0.061(12) -0.006(11) 0.007(10) 0.009(11)
C67 0.033(11) 0.073(15) 0.060(12) -0.022(10) -0.021(9) -0.020(11)
C68 0.027(9) 0.058(13) 0.040(9) -0.012(8) -0.006(8) -0.004(8)
C69 0.039(10) 0.045(11) 0.047(10) -0.005(8) 0.020(9) -0.006(8)
C70 0.031(10) 0.067(14) 0.047(10) -0.001(9) -0.008(9) -0.015(9)
C71 0.033(10) 0.062(12) 0.026(8) -0.002(8) 0.001(8) -0.004(8)
C72 0.040(11) 0.076(14) 0.033(9) -0.003(9) 0.002(8) -0.009(9)
C73 0.021(9) 0.123(17) 0.013(7) -0.002(10) -0.002(7) -0.008(9)
C74 0.071(16) 0.12(2) 0.035(10) 0.003(14) 0.007(11) 0.006(11)
C75 0.031(11) 0.17(2) 0.015(8) -0.002(12) -0.005(8) -0.003(10)
C76 0.045(12) 0.083(15) 0.030(9) 0.000(10) 0.004(9) -0.016(9)
C77 0.048(13) 0.10(2) 0.058(13) -0.005(13) -0.007(11) 0.000(12)
C78 0.046(13) 0.070(15) 0.079(14) 0.002(11) -0.015(11) 0.003(11)
C79 0.060(16) 0.19(3) 0.053(13) 0.018(17) -0.025(12) -0.021(16)
C80 0.077(19) 0.12(2) 0.102(19) -0.002(16) 0.018(15) 0.031(17)
C81 0.048(14) 0.20(3) 0.024(10) -0.023(16) 0.014(10) -0.012(13)
C82 0.08(2) 0.37(5) 0.041(13) -0.06(3) 0.008(13) 0.05(2)
C83 0.065(17) 0.17(3) 0.085(17) -0.043(17) -0.002(14) 0.052(18)
C84 0.034(13) 0.30(4) 0.049(13) -0.005(19) 0.009(11) -0.052(19)
C85 0.022(8) 0.072(13) 0.011(6) 0.006(8) -0.005(6) -0.014(7)
C86 0.052(12) 0.057(13) 0.044(10) -0.014(10) -0.001(9) -0.014(9)
C87 0.037(11) 0.082(15) 0.046(10) 0.020(10) -0.007(9) -0.042(10)
C88 0.022(10) 0.13(2) 0.039(10) 0.000(11) -0.002(8) -0.052(11)
C89 0.040(11) 0.067(14) 0.049(10) -0.011(9) 0.021(9) 0.001(9)
C90 0.036(10) 0.047(11) 0.030(8) 0.005(8) 0.005(8) 0.012(7)
C91 0.031(9) 0.067(13) 0.022(8) -0.003(9) 0.002(7) 0.007(8)
C92 0.029(9) 0.032(10) 0.030(8) -0.001(7) -0.000(7) -0.004(7)
C93 0.049(11) 0.061(13) 0.024(8) -0.004(10) -0.001(8) 0.012(8)
C94 0.037(10) 0.040(11) 0.035(9) -0.003(8) -0.000(8) 0.013(8)
C95 0.036(10) 0.047(12) 0.042(9) -0.009(8) -0.009(8) -0.002(8)
C96 0.019(8) 0.045(11) 0.025(7) -0.002(7) -0.004(6) -0.007(7)
C97 0.020(8) 0.044(11) 0.033(8) -0.000(7) 0.002(7) -0.000(7)
C98 0.030(10) 0.070(15) 0.061(12) 0.001(10) -0.005(9) 0.005(10)
C99 0.069(15) 0.090(17) 0.058(12) -0.038(13) 0.004(11) 0.016(11)
C100 0.063(15) 0.081(17) 0.097(17) -0.015(12) 0.031(14) 0.014(13)
C101 0.057(14) 0.076(16) 0.066(13) -0.017(12) 0.006(11) 0.025(11)
C102 0.035(10) 0.060(13) 0.035(9) -0.008(9) -0.006(8) -0.016(8)
C103 0.082(17) 0.071(16) 0.057(12) -0.004(12) 0.010(12) -0.026(11)
C104 0.039(10) 0.050(12) 0.050(10) -0.003(8) 0.012(9) -0.021(8)
C105 0.042(11) 0.090(16) 0.035(9) -0.009(10) -0.001(9) -0.008(9)
C106 0.043(11) 0.052(11) 0.029(8) -0.013(8) 0.016(8) -0.013(7)
C107 0.033(10) 0.079(14) 0.041(10) 0.002(9) 0.018(9) 0.002(9)
C108 0.041(11) 0.076(14) 0.029(8) -0.001(9) 0.005(8) -0.000(8)
C109 0.036(10) 0.071(14) 0.031(8) -0.002(9) -0.001(8) 0.001(8)
C110 0.036(10) 0.079(14) 0.025(8) 0.004(9) 0.013(8) 0.007(8)
C111 0.021(8) 0.051(11) 0.025(7) -0.007(7) -0.001(7) -0.016(7)
C112 0.034(9) 0.036(10) 0.037(9) -0.012(8) 0.001(8) 0.007(7)
C113 0.041(10) 0.072(14) 0.013(7) -0.002(9) 0.006(7) 0.009(8)
C114 0.051(12) 0.088(15) 0.009(7) 0.012(10) -0.001(7) 0.001(8)
C115 0.050(12) 0.048(12) 0.031(9) 0.011(9) 0.013(9) 0.008(8)
C116 0.034(10) 0.091(16) 0.020(8) 0.013(10) 0.003(7) 0.016(9)
C117 0.031(9) 0.063(13) 0.031(8) -0.014(9) 0.008(7) -0.001(8)
C118 0.050(11) 0.048(12) 0.024(8) -0.000(9) 0.019(8) 0.002(7)
C119 0.066(14) 0.077(15) 0.028(9) 0.031(11) 0.006(9) 0.026(9)
C120 0.079(18) 0.12(2) 0.075(15) 0.041(15) -0.031(13) -0.045(14)
C121 0.12(2) 0.079(18) 0.075(15) 0.023(15) 0.030(16) -0.013(13)
C122 0.082(18) 0.13(2) 0.049(12) 0.023(15) 0.002(12) 0.010(13)
C123 0.030(10) 0.090(16) 0.041(10) -0.019(10) 0.003(8) -0.006(10)
C124 0.039(12) 0.108(18) 0.059(12) -0.011(11) 0.003(10) -0.012(12)
C125 0.051(13) 0.077(17) 0.076(14) -0.021(11) 0.004(11) -0.001(12)
C126 0.039(12) 0.094(17) 0.057(12) -0.018(11) -0.006(9) -0.016(11)
C127 0.050(13) 0.077(16) 0.082(15) -0.019(11) 0.024(12) -0.001(12)
C128 0.068(16) 0.14(2) 0.067(14) -0.020(15) 0.016(13) 0.023(14)
C129 0.24(4) 0.07(2) 0.10(2) -0.03(2) -0.02(2) 0.019(16)
C130 0.12(3) 0.12(3) 0.097(19) -0.04(2) -0.015(17) 0.045(18)
C131 0.087(17) 0.036(12) 0.091(16) 0.020(11) 0.032(14) 0.009(11)
C132 0.19(3) 0.072(19) 0.078(17) 0.012(19) -0.017(19) 0.005(14)
C133 0.18(3) 0.17(3) 0.13(2) 0.12(2) 0.12(2) 0.13(2)
C134 0.16(3) 0.09(2) 0.14(2) 0.055(18) 0.11(2) 0.015(17)
C135 0.22(5) 0.24(5) 0.15(3) 0.12(4) -0.01(3) 0.12(3)
C136 0.12(3) 0.07(2) 0.38(6) -0.03(2) -0.06(3) 0.06(3)
C139 0.07(2) 0.11(3) 0.23(4) 0.05(2) 0.02(2) 0.06(3)
C140 0.12(4) 0.24(6) 0.56(11) 0.02(4) 0.03(5) 0.26(7)
C142 0.27(6) 0.37(7) 0.31(6) -0.04(5) 0.23(6) -0.07(5)
C143 0.08(2) 0.08(2) 0.22(4) 0.013(16) 0.04(2) 0.05(2)

loop_
_atom_type_symbol
_atom_type_description
_atom_type_scat_dispersion_real
_atom_type_scat_dispersion_imag
_atom_type_scat_source
C C 0.0033 0.0016
;
International Tables for Crystallography
(Vol. C, Tables 4.2.6.8 and 6.1.1.4)
;
N N 0.0061 0.0033
;
International Tables for Crystallography
(Vol. C, Tables 4.2.6.8 and 6.1.1.4)
;
O O 0.0106 0.0060
;
International Tables for Crystallography
(Vol. C, Tables 4.2.6.8 and 6.1.1.4)
;
U U -9.6767 9.6646
;
International Tables for Crystallography
(Vol. C, Tables 4.2.6.8 and 6.1.1.4)
;
H H 0.0000 0.0000
;
International Tables for Crystallography
(Vol. C, Table 6.1.1.4)
;

loop_
_geom_angle_atom_site_label_1
_geom_angle_atom_site_label_2
_geom_angle_atom_site_label_3
_geom_angle
_geom_angle_publ_flag
O1 U1 O2 93.3(4) yes
O1 U1 O3 91.2(4) yes
O1 U1 O4 66.8(4) yes
O1 U1 O5 161.1(4) yes
O1 U1 O8 68.1(4) yes
O1 U1 N1 129.4(4) yes
O2 U1 O3 174.6(4) yes
O2 U1 O4 88.0(4) yes
O2 U1 O5 86.7(4) yes
O2 U1 O8 93.2(4) yes
O2 U1 N1 89.3(4) yes
O3 U1 O4 91.0(4) yes
O3 U1 O5 90.0(4) yes
O3 U1 O8 91.2(4) yes
O3 U1 N1 85.6(4) yes
O4 U1 O5 132.0(4) yes
O4 U1 O8 134.9(3) yes
O4 U1 N1 62.8(4) yes
O5 U1 O8 93.0(3) yes
O5 U1 N1 69.5(4) yes
O8 U1 N1 162.1(4) yes
O1 U2 O6 89.7(4) yes
O1 U2 O7 91.1(5) yes
O1 U2 O8 67.1(3) yes
O1 U2 O9 157.5(4) yes
O1 U2 O12 67.7(3) yes
O1 U2 N2 132.7(4) yes
O6 U2 O7 179.2(5) yes
O6 U2 O8 91.5(4) yes
O6 U2 O9 87.2(4) yes
O6 U2 O12 91.8(4) yes
O6 U2 N2 89.5(5) yes
O7 U2 O8 88.8(4) yes
O7 U2 O9 92.1(5) yes
O7 U2 O12 88.5(4) yes
O7 U2 N2 90.0(5) yes
O8 U2 O9 135.2(4) yes
O8 U2 O12 134.6(3) yes
O8 U2 N2 65.6(4) yes
O9 U2 O12 90.1(3) yes
O9 U2 N2 69.6(4) yes
O12 U2 N2 159.6(4) yes
O1 U3 O4 69.7(4) yes
O1 U3 O10 88.6(4) yes
O1 U3 O11 94.5(5) yes
O1 U3 O12 67.8(3) yes
O1 U3 O13 158.1(3) yes
O1 U3 N3 131.1(4) yes
O4 U3 O10 95.4(4) yes
O4 U3 O11 87.2(4) yes
O4 U3 O12 137.1(4) yes
O4 U3 O13 89.9(4) yes
O4 U3 N3 158.6(4) yes
O10 U3 O11 176.5(5) yes
O10 U3 O12 89.3(4) yes
O10 U3 O13 85.5(4) yes
O10 U3 N3 90.5(4) yes
O11 U3 O12 90.4(4) yes
O11 U3 O13 92.2(5) yes
O11 U3 N3 86.2(4) yes
O12 U3 O13 133.0(3) yes
O12 U3 N3 63.3(4) yes
O13 U3 N3 70.1(4) yes
O14 U4 O15 92.9(4) yes
O14 U4 O16 91.4(4) yes
O14 U4 O17 67.1(3) yes
O14 U4 O18 159.6(4) yes
O14 U4 O21 68.5(3) yes
O14 U4 N4 130.5(4) yes
O15 U4 O16 175.3(5) yes
O15 U4 O17 89.1(4) yes
O15 U4 O18 87.0(4) yes
O15 U4 O21 92.5(4) yes
O15 U4 N4 90.1(4) yes
O16 U4 O17 90.7(5) yes
O16 U4 O18 89.7(5) yes
O16 U4 O21 90.9(5) yes
O16 U4 N4 85.6(5) yes
O17 U4 O18 133.2(4) yes
O17 U4 O21 135.5(3) yes
O17 U4 N4 63.6(4) yes
O18 U4 O21 91.2(4) yes
O18 U4 N4 69.9(4) yes
O21 U4 N4 160.7(4) yes
O14 U5 O19 90.3(4) yes
O14 U5 O20 92.3(4) yes
O14 U5 O21 67.7(3) yes
O14 U5 O22 157.1(3) yes
O14 U5 O25 67.7(3) yes
O14 U5 N5 132.3(4) yes
O19 U5 O20 177.3(5) yes
O19 U5 O21 88.9(4) yes
O19 U5 O22 86.8(4) yes
O19 U5 O25 92.4(4) yes
O19 U5 N5 90.7(5) yes
O20 U5 O21 91.8(4) yes
O20 U5 O22 90.9(4) yes
O20 U5 O25 89.0(4) yes
O20 U5 N5 87.2(5) yes
O21 U5 O22 134.8(4) yes
O21 U5 O25 135.4(4) yes
O21 U5 N5 64.6(4) yes
O22 U5 O25 89.7(4) yes
O22 U5 N5 70.5(4) yes
O25 U5 N5 159.8(4) yes
O14 U6 O17 69.1(4) yes
O14 U6 O23 89.2(4) yes
O14 U6 O24 94.6(5) yes
O14 U6 O25 66.8(3) yes
O14 U6 O26 158.8(3) yes
O14 U6 N6 130.3(4) yes
O17 U6 O23 92.1(4) yes
O17 U6 O24 89.1(4) yes
O17 U6 O25 135.7(4) yes
O17 U6 O26 90.5(4) yes
O17 U6 N6 160.6(4) yes
O23 U6 O24 176.2(5) yes
O23 U6 O25 90.6(4) yes
O23 U6 O26 85.5(4) yes
O23 U6 N6 89.4(4) yes
O24 U6 O25 91.1(4) yes
O24 U6 O26 90.9(5) yes
O24 U6 N6 88.3(5) yes
O25 U6 O26 133.7(3) yes
O25 U6 N6 63.5(4) yes
O26 U6 N6 70.3(4) yes
U1 O1 U2 118.9(4) yes
U1 O1 U3 119.2(4) yes
U2 O1 U3 118.2(4) yes
U1 O4 U3 102.5(4) yes
U1 O4 C1 115.9(9) yes
U3 O4 C1 132.1(9) yes
U1 O5 C13 130.2(11) yes
U1 O8 U2 104.7(4) yes
U1 O8 C22 136.5(9) yes
U2 O8 C22 113.7(8) yes
U2 O9 C34 132.3(8) yes
U2 O12 U3 102.7(3) yes
U2 O12 C43 137.3(9) yes
U3 O12 C43 115.8(8) yes
U3 O13 C55 128.7(10) yes
U4 O14 U5 116.6(4) yes
U4 O14 U6 116.7(4) yes
U5 O14 U6 117.9(4) yes
U4 O17 U6 102.8(4) yes
U4 O17 C64 117.0(9) yes
U6 O17 C64 135.6(9) yes
U4 O18 C76 131.7(11) yes
U4 O21 U5 104.2(4) yes
U4 O21 C85 134.4(9) yes
U5 O21 C85 115.9(8) yes
U5 O22 C97 134.4(8) yes
U5 O25 U6 102.4(3) yes
U5 O25 C106 140.3(10) yes
U6 O25 C106 116.2(10) yes
U6 O26 C118 128.2(11) yes
C151 O27 C154 108.5(16) yes
C155 O28 C158 110(4) yes
C163 O30 C166 88(4) yes
C167 O31 C170 111(2) yes
C171 O32 C174 108.5(18) yes
O29 O37 O36 78(5) yes
U1 N1 C6 113.1(8) yes
U1 N1 C7 128.3(12) yes
C6 N1 C7 118.6(14) yes
U2 N2 C27 110.3(10) yes
U2 N2 C28 127.4(12) yes
C27 N2 C28 122.3(15) yes
U3 N3 C48 112.8(9) yes
U3 N3 C49 125.0(10) yes
C48 N3 C49 121.5(12) yes
U4 N4 C69 111.5(9) yes
U4 N4 C70 126.3(12) yes
C69 N4 C70 122.2(14) yes
U5 N5 C90 111.3(10) yes
U5 N5 C91 127.8(11) yes
C90 N5 C91 120.8(14) yes
U6 N6 C111 113.6(9) yes
U6 N6 C112 125.8(9) yes
C111 N6 C112 119.4(12) yes
C127 N7 C129 115.5(17) yes
C127 N7 C131 108.7(15) yes
C129 N7 C131 118.8(16) yes
C133 N8 C135 132(3) yes
C133 N8 C137 97(2) yes
C135 N8 C137 109(3) yes
C139 N9 C141 112(2) yes
C139 N9 C143 122.3(19) yes
C141 N9 C143 111(2) yes
C145 N10 C147 101(4) yes
C145 N10 C149 106(5) yes
C147 N10 C149 105(4) yes
O4 C1 C2 122.7(13) yes
O4 C1 C6 116.7(14) yes
C2 C1 C6 120.6(15) yes
C1 C2 C3 118.3(15) yes
C2 C3 C4 123.2(17) yes
C3 C4 C5 116.3(17) yes
C4 C5 C6 123.2(15) yes
N1 C6 C1 115.2(14) yes
N1 C6 C5 126.5(14) yes
C1 C6 C5 118.2(15) yes
N1 C7 C8 124.8(16) yes
C7 C8 C9 114.9(15) yes
C7 C8 C13 121.7(14) yes
C9 C8 C13 123.4(14) yes
C8 C9 C10 119.4(15) yes
C9 C10 C11 117.9(15) yes
C9 C10 C14 124.0(17) yes
C11 C10 C14 118.0(16) yes
C10 C11 C12 124.0(16) yes
C11 C12 C13 119.0(17) yes
C11 C12 C18 120.4(15) yes
C13 C12 C18 120.5(14) yes
O5 C13 C8 120.6(15) yes
O5 C13 C12 123.3(17) yes
C8 C13 C12 116.0(14) yes
C10 C14 C15 111.9(16) yes
C10 C14 C16 110.6(17) yes
C10 C14 C17 109.8(16) yes
C15 C14 C16 109.3(17) yes
C15 C14 C17 104.9(18) yes
C16 C14 C17 110.2(18) yes
C12 C18 C19 112.9(16) yes
C12 C18 C20 108.9(19) yes
C12 C18 C21 108.7(17) yes
C19 C18 C20 107.7(18) yes
C19 C18 C21 105.5(19) yes
C20 C18 C21 113.1(16) yes
O8 C22 C23 122.5(14) yes
O8 C22 C27 119.9(13) yes
C23 C22 C27 117.6(15) yes
C22 C23 C24 122.8(16) yes
C23 C24 C25 119.1(18) yes
C24 C25 C26 120.1(19) yes
C25 C26 C27 119.3(17) yes
N2 C27 C22 116.6(15) yes
N2 C27 C26 122.5(15) yes
C22 C27 C26 121.0(16) yes
N2 C28 C29 127.6(17) yes
C28 C29 C30 119.0(16) yes
C28 C29 C34 120.6(17) yes
C30 C29 C34 120.0(16) yes
C29 C30 C31 122.1(17) yes
C30 C31 C32 117.2(17) yes
C30 C31 C35 122.0(17) yes
C32 C31 C35 120.7(16) yes
C31 C32 C33 124.1(16) yes
C32 C33 C34 118.4(14) yes
C32 C33 C39 120.9(14) yes
C34 C33 C39 120.7(14) yes
O9 C34 C29 120.6(15) yes
O9 C34 C33 121.3(13) yes
C29 C34 C33 118.1(15) yes
C31 C35 C36 112.1(16) yes
C31 C35 C37 109.0(15) yes
C31 C35 C38 113.2(17) yes
C36 C35 C37 106.2(17) yes
C36 C35 C38 107.5(16) yes
C37 C35 C38 108.6(16) yes
C33 C39 C40 112.2(14) yes
C33 C39 C41 110.7(12) yes
C33 C39 C42 109.9(14) yes
C40 C39 C41 107.1(15) yes
C40 C39 C42 106.2(12) yes
C41 C39 C42 110.6(14) yes
O12 C43 C44 121.1(13) yes
O12 C43 C48 116.3(12) yes
C44 C43 C48 122.4(12) yes
C43 C44 C45 118.8(16) yes
C44 C45 C46 119.8(16) yes
C45 C46 C47 121.2(14) yes
C46 C47 C48 118.8(16) yes
N3 C48 C43 116.0(12) yes
N3 C48 C47 125.1(15) yes
C43 C48 C47 118.8(14) yes
N3 C49 C50 126.8(13) yes
C49 C50 C51 116.8(12) yes
C49 C50 C55 122.0(14) yes
C51 C50 C55 121.2(13) yes
C50 C51 C52 120.3(13) yes
C51 C52 C53 119.0(16) yes
C51 C52 C56 119.7(14) yes
C53 C52 C56 121.3(15) yes
C52 C53 C54 125.1(16) yes
C53 C54 C55 118.1(14) yes
C53 C54 C60 122.0(15) yes
C55 C54 C60 119.9(15) yes
O13 C55 C50 120.9(13) yes
O13 C55 C54 122.8(13) yes
C50 C55 C54 116.3(14) yes
C52 C56 C57 115.3(17) yes
C52 C56 C58 109.4(16) yes
C52 C56 C59 110.3(15) yes
C57 C56 C58 109.1(17) yes
C57 C56 C59 105.6(17) yes
C58 C56 C59 106.7(17) yes
C54 C60 C61 113.1(16) yes
C54 C60 C62 109.0(15) yes
C54 C60 C63 111.1(13) yes
C61 C60 C62 107.5(13) yes
C61 C60 C63 107.4(15) yes
C62 C60 C63 108.5(16) yes
O17 C64 C65 121.9(13) yes
O17 C64 C69 119.9(14) yes
C65 C64 C69 117.9(15) yes
C64 C65 C66 120.6(15) yes
C65 C66 C67 117.1(18) yes
C66 C67 C68 121.1(17) yes
C67 C68 C69 121.1(15) yes
N4 C69 C64 114.0(14) yes
N4 C69 C68 124.1(14) yes
C64 C69 C68 121.9(16) yes
N4 C70 C71 128.0(16) yes
C70 C71 C72 117.6(15) yes
C70 C71 C76 120.8(13) yes
C72 C71 C76 121.5(15) yes
C71 C72 C73 123.4(17) yes
C72 C73 C74 114.1(15) yes
C72 C73 C77 125.8(17) yes
C74 C73 C77 119.8(16) yes
C73 C74 C75 125.9(18) yes
C74 C75 C76 118.7(18) yes
C74 C75 C81 120.8(16) yes
C76 C75 C81 120.3(15) yes
O18 C76 C71 120.7(15) yes
O18 C76 C75 123.6(17) yes
C71 C76 C75 115.7(14) yes
C73 C77 C78 111.5(17) yes
C73 C77 C79 111.9(18) yes
C73 C77 C80 107.9(18) yes
C78 C77 C79 108.0(18) yes
C78 C77 C80 108(2) yes
C79 C77 C80 109.5(19) yes
C75 C81 C82 114.3(18) yes
C75 C81 C83 105.9(18) yes
C75 C81 C84 112(2) yes
C82 C81 C83 105(2) yes
C82 C81 C84 110(2) yes
C83 C81 C84 110.2(17) yes
O21 C85 C86 125.4(15) yes
O21 C85 C90 116.8(14) yes
C86 C85 C90 117.7(15) yes
C85 C86 C87 123.1(17) yes
C86 C87 C88 118.9(17) yes
C87 C88 C89 122.3(17) yes
C88 C89 C90 116.3(15) yes
N5 C90 C85 116.8(14) yes
N5 C90 C89 121.4(14) yes
C85 C90 C89 121.6(15) yes
N5 C91 C92 127.6(15) yes
C91 C92 C93 119.1(14) yes
C91 C92 C97 121.0(14) yes
C93 C92 C97 119.5(13) yes
C92 C93 C94 124.8(15) yes
C93 C94 C95 116.0(16) yes
C93 C94 C98 125.1(16) yes
C95 C94 C98 118.9(15) yes
C94 C95 C96 124.3(15) yes
C95 C96 C97 118.5(13) yes
C95 C96 C102 122.4(14) yes
C97 C96 C102 119.1(14) yes
O22 C97 C92 120.5(13) yes
O22 C97 C96 122.9(13) yes
C92 C97 C96 116.6(14) yes
C94 C98 C99 110.7(16) yes
C94 C98 C100 106.6(15) yes
C94 C98 C101 112.8(16) yes
C99 C98 C100 107.0(17) yes
C99 C98 C101 109.6(16) yes
C100 C98 C101 109.9(16) yes
C96 C102 C103 112.3(15) yes
C96 C102 C104 114.4(12) yes
C96 C102 C105 109.6(14) yes
C103 C102 C104 105.3(15) yes
C103 C102 C105 105.7(13) yes
C104 C102 C105 109.1(14) yes
O25 C106 C107 120.0(15) yes
O25 C106 C111 119.2(14) yes
C107 C106 C111 120.1(14) yes
C106 C107 C108 119.1(17) yes
C107 C108 C109 120.9(16) yes
C108 C109 C110 120.2(14) yes
C109 C110 C111 119.7(15) yes
N6 C111 C106 115.3(12) yes
N6 C111 C110 124.9(14) yes
C106 C111 C110 119.8(14) yes
N6 C112 C113 123.9(13) yes
C112 C113 C114 114.2(14) yes
C112 C113 C118 122.1(16) yes
C114 C113 C118 123.5(16) yes
C113 C114 C115 121.6(15) yes
C114 C115 C116 116.3(17) yes
C114 C115 C119 123.2(15) yes
C116 C115 C119 120.4(16) yes
C115 C116 C117 124.9(16) yes
C116 C117 C118 118.0(15) yes
C116 C117 C123 122.9(15) yes
C118 C117 C123 119.0(15) yes
O26 C118 C113 124.5(15) yes
O26 C118 C117 120.0(14) yes
C113 C118 C117 115.6(16) yes
C115 C119 C120 114.2(16) yes
C115 C119 C121 110.9(16) yes
C115 C119 C122 107.9(14) yes
C120 C119 C121 105.4(16) yes
C120 C119 C122 108.8(17) yes
C121 C119 C122 109.6(17) yes
C117 C123 C124 110.3(16) yes
C117 C123 C125 110.3(13) yes
C117 C123 C126 111.2(15) yes
C124 C123 C125 105.8(16) yes
C124 C123 C126 106.7(14) yes
C125 C123 C126 112.3(17) yes
N7 C127 C128 112.7(18) yes
N7 C129 C130 104(2) yes
N7 C131 C132 112.4(18) yes
N8 C133 C134 117(2) yes
N8 C135 C136 93(3) yes
N8 C137 C138 114(3) yes
N9 C139 C140 88(4) yes
N9 C141 C142 120(3) yes
N9 C143 C144 113(2) yes
N10 C145 C146 109(5) yes
N10 C147 C148 96(4) yes
N10 C149 C150 119(5) yes
O27 C151 C152 106.3(17) yes
C151 C152 C153 108(2) yes
C152 C153 C154 102.5(17) yes
O27 C154 C153 109.9(17) yes
O28 C155 C156 114(4) yes
C155 C156 C157 87(3) yes
C156 C157 C158 116(4) yes
O28 C158 C157 90(4) yes
C160 C159 C161 74(5) yes
C160 C159 C162 102(5) yes
C161 C159 C162 55(5) yes
C159 C160 C161 55(5) yes
C159 C161 C160 51(4) yes
C159 C161 C162 66(6) yes
C160 C161 C162 94(6) yes
C159 C162 C161 59(6) yes
O30 C163 C164 131(5) yes
O30 C163 C166 46(3) yes
C164 C163 C166 86(3) yes
C163 C164 C165 91(3) yes
C164 C165 C166 106(4) yes
O30 C166 C163 45(3) yes
O30 C166 C165 120(4) yes
C163 C166 C165 74(3) yes
O31 C167 C168 105(2) yes
C167 C168 C169 104.0(19) yes
C168 C169 C170 105(2) yes
O31 C170 C169 107(2) yes
O32 C171 C172 108.5(18) yes
C171 C172 C173 105.9(19) yes
C172 C173 C174 104(2) yes
O32 C174 C173 109.3(18) yes

loop_
_geom_bond_atom_site_label_1
_geom_bond_atom_site_label_2
_geom_bond_distance
_geom_bond_publ_flag
U1 O1 2.249(9) yes
U1 O2 1.774(11) yes
U1 O3 1.744(11) yes
U1 O4 2.503(12) yes
U1 O5 2.294(9) yes
U1 O8 2.422(10) yes
U1 N1 2.549(12) yes
U2 O1 2.253(10) yes
U2 O6 1.788(10) yes
U2 O7 1.729(11) yes
U2 O8 2.473(9) yes
U2 O9 2.283(10) yes
U2 O12 2.413(9) yes
U2 N2 2.513(14) yes
U3 O1 2.184(10) yes
U3 O4 2.401(10) yes
U3 O10 1.792(11) yes
U3 O11 1.754(10) yes
U3 O12 2.461(10) yes
U3 O13 2.257(11) yes
U3 N3 2.518(11) yes
U4 O14 2.274(8) yes
U4 O15 1.753(11) yes
U4 O16 1.711(13) yes
U4 O17 2.448(11) yes
U4 O18 2.282(10) yes
U4 O21 2.410(11) yes
U4 N4 2.579(13) yes
U5 O14 2.253(10) yes
U5 O19 1.761(10) yes
U5 O20 1.779(10) yes
U5 O21 2.471(10) yes
U5 O22 2.248(10) yes
U5 O25 2.386(10) yes
U5 N5 2.522(14) yes
U6 O14 2.184(10) yes
U6 O17 2.411(10) yes
U6 O23 1.777(10) yes
U6 O24 1.759(11) yes
U6 O25 2.491(11) yes
U6 O26 2.276(11) yes
U6 N6 2.534(12) yes
O4 C1 1.34(2) yes
O5 C13 1.290(19) yes
O8 C22 1.337(19) yes
O9 C34 1.30(2) yes
O12 C43 1.367(14) yes
O13 C55 1.31(2) yes
O17 C64 1.324(19) yes
O18 C76 1.287(19) yes
O21 C85 1.343(19) yes
O22 C97 1.310(19) yes
O25 C106 1.342(17) yes
O26 C118 1.30(2) yes
O27 C151 1.43(3) yes
O27 C154 1.45(2) yes
O28 C155 1.45(6) yes
O28 C158 1.46(8) yes
O29 O37 1.49(11) yes
O30 C163 1.42(7) yes
O30 C166 1.45(7) yes
O31 C167 1.46(3) yes
O31 C170 1.43(4) yes
O32 C171 1.42(3) yes
O32 C174 1.45(3) yes
O34 O35 1.64(11) yes
O36 O37 1.57(12) yes
N1 C6 1.42(2) yes
N1 C7 1.273(19) yes
N2 C27 1.45(2) yes
N2 C28 1.26(2) yes
N3 C48 1.409(19) yes
N3 C49 1.29(2) yes
N4 C69 1.43(2) yes
N4 C70 1.264(19) yes
N5 C90 1.45(2) yes
N5 C91 1.26(2) yes
N6 C111 1.412(18) yes
N6 C112 1.29(2) yes
N7 C127 1.49(2) yes
N7 C129 1.61(4) yes
N7 C131 1.47(3) yes
N8 C133 1.45(4) yes
N8 C135 1.45(4) yes
N8 C137 1.60(4) yes
N9 C139 1.80(4) yes
N9 C141 1.69(4) yes
N9 C143 1.53(4) yes
N10 C145 1.55(10) yes
N10 C147 1.53(7) yes
N10 C149 1.49(7) yes
C1 C2 1.36(2) yes
C1 C6 1.43(2) yes
C2 C3 1.39(3) yes
C3 C4 1.40(2) yes
C4 C5 1.37(2) yes
C5 C6 1.38(2) yes
C7 C8 1.48(2) yes
C8 C9 1.42(2) yes
C8 C13 1.42(3) yes
C9 C10 1.37(2) yes
C10 C11 1.40(3) yes
C10 C14 1.54(2) yes
C11 C12 1.41(2) yes
C12 C13 1.42(2) yes
C12 C18 1.55(3) yes
C14 C15 1.52(3) yes
C14 C16 1.49(3) yes
C14 C17 1.48(3) yes
C18 C19 1.54(3) yes
C18 C20 1.48(3) yes
C18 C21 1.49(3) yes
C22 C23 1.35(2) yes
C22 C27 1.39(2) yes
C23 C24 1.41(3) yes
C24 C25 1.36(3) yes
C25 C26 1.39(3) yes
C26 C27 1.41(3) yes
C28 C29 1.44(3) yes
C29 C30 1.41(3) yes
C29 C34 1.43(2) yes
C30 C31 1.34(3) yes
C31 C32 1.40(2) yes
C31 C35 1.52(3) yes
C32 C33 1.38(2) yes
C33 C34 1.40(2) yes
C33 C39 1.52(2) yes
C35 C36 1.52(3) yes
C35 C37 1.53(3) yes
C35 C38 1.48(3) yes
C39 C40 1.55(2) yes
C39 C41 1.52(2) yes
C39 C42 1.55(2) yes
C43 C44 1.36(2) yes
C43 C48 1.39(2) yes
C44 C45 1.41(2) yes
C45 C46 1.36(3) yes
C46 C47 1.40(2) yes
C47 C48 1.40(2) yes
C49 C50 1.42(2) yes
C50 C51 1.43(2) yes
C50 C55 1.43(2) yes
C51 C52 1.36(2) yes
C52 C53 1.36(2) yes
C52 C56 1.55(3) yes
C53 C54 1.38(2) yes
C54 C55 1.46(2) yes
C54 C60 1.53(2) yes
C56 C57 1.50(3) yes
C56 C58 1.55(3) yes
C56 C59 1.56(3) yes
C60 C61 1.51(2) yes
C60 C62 1.55(2) yes
C60 C63 1.49(3) yes
C64 C65 1.39(2) yes
C64 C69 1.40(2) yes
C65 C66 1.41(3) yes
C66 C67 1.42(3) yes
C67 C68 1.34(3) yes
C68 C69 1.34(2) yes
C70 C71 1.45(2) yes
C71 C72 1.37(2) yes
C71 C76 1.46(3) yes
C72 C73 1.38(2) yes
C73 C74 1.40(3) yes
C73 C77 1.51(2) yes
C74 C75 1.40(2) yes
C75 C76 1.41(2) yes
C75 C81 1.53(3) yes
C77 C78 1.48(3) yes
C77 C79 1.53(3) yes
C77 C80 1.50(4) yes
C81 C82 1.48(3) yes
C81 C83 1.54(3) yes
C81 C84 1.47(4) yes
C85 C86 1.35(2) yes
C85 C90 1.41(2) yes
C86 C87 1.39(3) yes
C87 C88 1.34(3) yes
C88 C89 1.43(3) yes
C89 C90 1.40(3) yes
C91 C92 1.45(2) yes
C92 C93 1.38(2) yes
C92 C97 1.46(2) yes
C93 C94 1.33(2) yes
C94 C95 1.42(2) yes
C94 C98 1.52(3) yes
C95 C96 1.38(2) yes
C96 C97 1.44(2) yes
C96 C102 1.50(2) yes
C98 C99 1.50(3) yes
C98 C100 1.53(3) yes
C98 C101 1.50(3) yes
C102 C103 1.53(3) yes
C102 C104 1.54(2) yes
C102 C105 1.60(2) yes
C106 C107 1.39(2) yes
C106 C111 1.39(2) yes
C107 C108 1.38(2) yes
C108 C109 1.36(3) yes
C109 C110 1.39(2) yes
C110 C111 1.377(19) yes
C112 C113 1.49(2) yes
C113 C114 1.41(3) yes
C113 C118 1.38(2) yes
C114 C115 1.33(3) yes
C115 C116 1.42(2) yes
C115 C119 1.54(3) yes
C116 C117 1.37(3) yes
C117 C118 1.46(2) yes
C117 C123 1.54(2) yes
C119 C120 1.50(3) yes
C119 C121 1.56(3) yes
C119 C122 1.57(3) yes
C123 C124 1.52(3) yes
C123 C125 1.53(3) yes
C123 C126 1.50(3) yes
C127 C128 1.46(3) yes
C129 C130 1.37(4) yes
C131 C132 1.58(3) yes
C133 C134 1.53(4) yes
C135 C136 1.62(6) yes
C137 C138 1.44(5) yes
C139 C140 1.15(6) yes
C141 C142 1.39(7) yes
C143 C144 1.54(4) yes
C145 C146 1.54(10) yes
C147 C148 1.57(7) yes
C149 C150 1.53(8) yes
C151 C152 1.49(3) yes
C152 C153 1.52(3) yes
C153 C154 1.51(3) yes
C155 C156 1.52(7) yes
C156 C157 1.52(7) yes
C157 C158 1.52(7) yes
C159 C160 1.56(11) yes
C159 C161 1.64(12) yes
C159 C162 1.76(12) yes
C160 C161 1.93(11) yes
C161 C162 1.58(15) yes
C163 C164 1.50(7) yes
C163 C166 2.00(7) yes
C164 C165 1.52(6) yes
C165 C166 1.52(7) yes
C167 C168 1.53(4) yes
C168 C169 1.53(4) yes
C169 C170 1.50(4) yes
C171 C172 1.51(3) yes
C172 C173 1.50(4) yes
C173 C174 1.51(4) yes
